data_2015607
loop_
_publ_author_name
'Pugh, David'

_publ_section_title
;
 2,6-Dibromo-3,5-dimethylpyridine and 2,6-diiodo-3,5-dimethylpyridine
;
_journal_coeditor_code GG3034
_journal_issue 10
_journal_name_full 'Acta Crystallographica Section C'
_journal_page_first o590
_journal_page_last o592
_journal_paper_doi 10.1107/S0108270106032732
_journal_volume 62
_journal_year 2006
_chemical_formula_iupac 'C7 H7 I2 N'
_chemical_formula_moiety 'C7 H7 I2 N'
_chemical_formula_sum 'C7 H7 I2 N'
_chemical_formula_weight 358.94
_chemical_name_common 'Compound 2'
_chemical_name_systematic
;
2,6-diiodo-3,5-dimethylpyridine
;
_space_group_IT_number 60
_symmetry_cell_setting orthorhombic
_symmetry_space_group_name_Hall '-P 2n 2ab'
_symmetry_space_group_name_H-M 'P b c n'
_atom_sites_solution_hydrogens geom
_atom_sites_solution_primary direct
_atom_sites_solution_secondary difmap
_cell_angle_alpha 90.00
_cell_angle_beta 90.00
_cell_angle_gamma 90.00
_cell_formula_units_Z 4
_cell_length_a 7.6194(3)
_cell_length_b 14.6296(6)
_cell_length_c 8.1057(2)
_cell_measurement_reflns_used 1217
_cell_measurement_temperature 120(2)
_cell_measurement_theta_max 27.48
_cell_measurement_theta_min 2.91
_cell_volume 903.53(6)
_computing_cell_refinement 'DENZO (Otwinowski & Minor, 1997) and COLLECT'
_computing_data_collection 'COLLECT (Hooft, 1998)'
_computing_data_reduction 'DENZO and COLLECT'
_computing_molecular_graphics 'ORTEP-3 (Farrugia, 1997)'
_computing_publication_material
;
PLATON (Spek, 2003), WinGX (Farrugia, 1999)
and enCIFer (Allen <i>et al.</i>,  2004)
;
_computing_structure_refinement 'SHELXL97 (Sheldrick, 1997)'
_computing_structure_solution 'SHELXS97 (Sheldrick, 1997)'
_diffrn_ambient_temperature 120(2)
_diffrn_detector_area_resol_mean 9.091
_diffrn_measured_fraction_theta_full 0.988
_diffrn_measured_fraction_theta_max 0.988
_diffrn_measurement_device_type 'Bruker--Nonius KappaCCD'
_diffrn_measurement_method '\f and \w scans'
_diffrn_radiation_monochromator '10cm confocal mirrors'
_diffrn_radiation_source 'Bruker-Nonius FR591 rotating anode'
_diffrn_radiation_type MoK\a
_diffrn_radiation_wavelength 0.71073
_diffrn_reflns_av_R_equivalents 0.0348
_diffrn_reflns_av_sigmaI/netI 0.0256
_diffrn_reflns_limit_h_max 9
_diffrn_reflns_limit_h_min -9
_diffrn_reflns_limit_k_max 18
_diffrn_reflns_limit_k_min -17
_diffrn_reflns_limit_l_max 10
_diffrn_reflns_limit_l_min -8
_diffrn_reflns_number 7765
_diffrn_reflns_theta_full 27.67
_diffrn_reflns_theta_max 27.67
_diffrn_reflns_theta_min 3.01
_diffrn_standards_number 0
_exptl_absorpt_coefficient_mu 6.890
_exptl_absorpt_correction_T_max 0.9343
_exptl_absorpt_correction_T_min 0.1905
_exptl_absorpt_correction_type multi-scan
_exptl_absorpt_process_details '(SADABS; Sheldrick, 2003)'
_exptl_crystal_colour colourless
_exptl_crystal_density_diffrn 2.639
_exptl_crystal_density_method 'not measured'
_exptl_crystal_description blade
_exptl_crystal_F_000 648
_exptl_crystal_size_max 0.36
_exptl_crystal_size_mid 0.04
_exptl_crystal_size_min 0.01
_refine_diff_density_max 0.599
_refine_diff_density_min -1.230
_refine_ls_extinction_method none
_refine_ls_goodness_of_fit_ref 1.121
_refine_ls_hydrogen_treatment constr
_refine_ls_matrix_type full
_refine_ls_number_parameters 48
_refine_ls_number_reflns 1049
_refine_ls_number_restraints 0
_refine_ls_restrained_S_all 1.121
_refine_ls_R_factor_all 0.0256
_refine_ls_R_factor_gt 0.0212
_refine_ls_shift/su_max 0.037
_refine_ls_shift/su_mean 0.005
_refine_ls_structure_factor_coef Fsqd
_refine_ls_weighting_details 'calc w=1/[\s^2^(Fo^2^)+(0.0083P)^2^+2.3067P] where P=(Fo^2^+2Fc^2^)/3'
_refine_ls_weighting_scheme calc
_refine_ls_wR_factor_gt 0.0452
_refine_ls_wR_factor_ref 0.0469
_reflns_number_gt 933
_reflns_number_total 1049
_reflns_threshold_expression I>2\s(I)
_cod_data_source_file gg3034.cif
_cod_data_source_block II
_cod_depositor_comments
;
The following automatic conversions were performed:
'_geom_bond_publ_flag' value 'Y' changed to 'y' according to
'/home/saulius/struct/CIF-dictionaries/cif_core.dic' dictionary named
'cif_core.dic' version 2.4.1 from 2010-06-29 (2
times).

'_geom_torsion_publ_flag' value 'Y' changed to 'y' according to
'/home/saulius/struct/CIF-dictionaries/cif_core.dic' dictionary named
'cif_core.dic' version 2.4.1 from 2010-06-29 (2 times).

Automatic conversion script
Id: cif_fix_enum 1527 2010-12-29 10:47:43Z saulius 

The following automatic conversions were performed:

'_geom_bond_publ_flag' value 'Y' changed to 'y' according to
/home/saulius/struct/CIF-dictionaries/cif_core.dic dictionary named
'cif_core.dic' version 2.4.1 from 2010-06-29 (2
times).

'_geom_torsion_publ_flag' value 'Y' changed to 'y' according
to /home/saulius/struct/CIF-dictionaries/cif_core.dic dictionary
named 'cif_core.dic' version 2.4.1 from 2010-06-29 (2 times).

Automatic conversion script
Id: cif_fix_values 1715 2011-07-08 13:25:40Z adriana 
;
_cod_database_code 2015607
_cod_database_fobs_code 2015607

loop_
_symmetry_equiv_pos_as_xyz
'x, y, z'
'-x+1/2, -y+1/2, z+1/2'
'-x, y, -z+1/2'
'x+1/2, -y+1/2, -z'
'-x, -y, -z'
'x-1/2, y-1/2, -z-1/2'
'x, -y, z-1/2'
'-x-1/2, y-1/2, z'

loop_
_atom_site_type_symbol
_atom_site_label
_atom_site_fract_x
_atom_site_fract_y
_atom_site_fract_z
_atom_site_U_iso_or_equiv
_atom_site_adp_type
_atom_site_calc_flag
_atom_site_refinement_flags
_atom_site_occupancy
C C1 0.6231(4) 0.1112(2) 0.6711(4) 0.0170(6) Uani d . 1
C C2 0.6355(4) 0.0162(2) 0.6694(4) 0.0148(6) Uani d . 1
C C3 0.5000 -0.0294(3) 0.7500 0.0176(9) Uani d S 1
H H3 0.5000 -0.0943 0.7500 0.021 Uiso calc SR 1
C C4 0.7841(4) -0.0352(2) 0.5916(4) 0.0225(7) Uani d . 1
H H4A 0.7874 -0.0221 0.4730 0.034 Uiso calc R 1
H H4B 0.7672 -0.1010 0.6085 0.034 Uiso calc R 1
H H4C 0.8951 -0.0162 0.6422 0.034 Uiso calc R 1
N N1 0.5000 0.1586(2) 0.7500 0.0176(8) Uani d S 1
I I1 0.80626(3) 0.190295(14) 0.53659(3) 0.02337(10) Uani d . 1

loop_
_atom_site_aniso_label
_atom_site_aniso_U_11
_atom_site_aniso_U_22
_atom_site_aniso_U_33
_atom_site_aniso_U_12
_atom_site_aniso_U_13
_atom_site_aniso_U_23
C1 0.0135(15) 0.0182(15) 0.0192(15) -0.0036(12) -0.0005(13) 0.0010(12)
C2 0.0150(15) 0.0159(14) 0.0136(14) 0.0007(12) -0.0047(12) -0.0007(11)
C3 0.019(2) 0.016(2) 0.018(2) 0.000 -0.0034(18) 0.000
C4 0.0203(17) 0.0221(16) 0.0250(17) 0.0032(13) 0.0019(14) -0.0051(14)
N1 0.0169(19) 0.0153(17) 0.0208(19) 0.000 0.0012(16) 0.000
I1 0.02093(15) 0.01828(14) 0.03090(16) -0.00283(8) 0.00815(8) 0.00004(9)

loop_
_atom_type_symbol
_atom_type_description
_atom_type_scat_dispersion_real
_atom_type_scat_dispersion_imag
_atom_type_scat_source
C C 0.0033 0.0016 'International Tables Vol C Tables 4.2.6.8 and 6.1.1.4'
H H 0.0000 0.0000 'International Tables Vol C Tables 4.2.6.8 and 6.1.1.4'
N N 0.0061 0.0033 'International Tables Vol C Tables 4.2.6.8 and 6.1.1.4'
I I -0.4742 1.8119 'International Tables Vol C Tables 4.2.6.8 and 6.1.1.4'

loop_
_geom_angle_atom_site_label_1
_geom_angle_atom_site_label_2
_geom_angle_atom_site_label_3
_geom_angle_site_symmetry_1
_geom_angle_site_symmetry_3
_geom_angle
N1 C1 C2 . . 124.9(3)
N1 C1 I1 . . 115.3(2)
C2 C1 I1 . . 119.7(2)
C3 C2 C1 . . 115.0(3)
C3 C2 C4 . . 121.2(3)
C1 C2 C4 . . 123.8(3)
C2 C3 C2 . 3_656 122.8(4)
C2 C3 H3 . . 118.6
C2 C3 H3 3_656 . 118.6
C2 C4 H4A . . 109.5
C2 C4 H4B . . 109.5
H4A C4 H4B . . 109.5
C2 C4 H4C . . 109.5
H4A C4 H4C . . 109.5
H4B C4 H4C . . 109.5
C1 N1 C1 3_656 . 117.2(4)

loop_
_geom_bond_atom_site_label_1
_geom_bond_atom_site_label_2
_geom_bond_distance
_geom_bond_publ_flag
C1 N1 1.330(4) y
C1 C2 1.393(4) ?
C1 I1 2.116(3) y
C2 C3 1.391(4) ?
C2 C4 1.499(4) ?
C3 H3 0.9500 ?
C4 H4A 0.9800 ?
C4 H4B 0.9800 ?
C4 H4C 0.9800 ?

loop_
_geom_torsion_atom_site_label_1
_geom_torsion_atom_site_label_2
_geom_torsion_atom_site_label_3
_geom_torsion_atom_site_label_4
_geom_torsion_site_symmetry_4
_geom_torsion
_geom_torsion_publ_flag
N1 C1 C2 C3 . 3.9(4) y
I1 C1 C2 C3 . -174.71(16) ?
N1 C1 C2 C4 . -174.6(3) ?
I1 C1 C2 C4 . 6.8(4) y
C1 C2 C3 C2 3_656 -1.8(4) ?
C4 C2 C3 C2 3_656 176.7(3) ?
C2 C1 N1 C1 3_656 -2.1(2) ?
I1 C1 N1 C1 3_656 176.6(2) ?

loop_
_cod_related_entry_id
_cod_related_entry_database
_cod_related_entry_code
1 ChemSpider 21133401
